data_7240891
loop_
_publ_author_name
'Cunha, Micael Rodrigues'
'Bhardwaj, Rajesh'
'Carrel, Aline Lucie'
'Lindinger, Sonja'
'Romanin, Christoph'
'Parise-Filho, Roberto'
'Hediger, Matthias A.'
'Reymond, Jean-Louis'

_publ_section_title
;
 Natural product inspired optimization of a selective TRPV6 calcium
 channel inhibitor
;
_journal_name_full 'RSC Medicinal Chemistry'
_journal_paper_doi 10.1039/D0MD00145G
_journal_year 2020
_chemical_compound_source Synthesis
_chemical_formula_moiety 'C22 H29 N3'
_chemical_formula_sum 'C22 H29 N3'
_chemical_formula_weight 335.48
_chemical_name_common cis-22a
_chemical_name_systematic 1-(pyridin-3-yl)-4-((1s,4s)-4-(m-tolyl)cyclohexyl)piperazine
_space_group_crystal_system triclinic
_space_group_IT_number 2
_space_group_name_Hall '-P 1'
_space_group_name_H-M_alt 'P -1'
_atom_sites_solution_hydrogens geom
_atom_sites_solution_primary dual
_audit_creation_date 2018-04-09
_audit_creation_method
;
Olex2 1.2
(compiled 2018.04.03 svn.r3497 for OlexSys, GUI svn.r5486)
;
_audit_update_record
;
2020-04-15 deposited with the CCDC.	2020-06-25 downloaded from the CCDC.
;
_cell_angle_alpha 96.464(3)
_cell_angle_beta 95.779(3)
_cell_angle_gamma 99.987(4)
_cell_formula_units_Z 2
_cell_length_a 7.2232(3)
_cell_length_b 8.9059(4)
_cell_length_c 15.2815(6)
_cell_measurement_reflns_used 6144
_cell_measurement_temperature 173.00(10)
_cell_measurement_theta_max 27.7240
_cell_measurement_theta_min 2.3300
_cell_volume 954.71(7)
_computing_cell_refinement 'CrysAlisPro 1.171.39.43c (Rigaku OD, 2018)'
_computing_data_collection 'CrysAlisPro 1.171.39.43c (Rigaku OD, 2018)'
_computing_data_reduction 'CrysAlisPro 1.171.39.43c (Rigaku OD, 2018)'
_computing_molecular_graphics 'Olex2 (Dolomanov et al., 2009)'
_computing_publication_material 'Olex2 (Dolomanov et al., 2009)'
_computing_structure_refinement 'ShelXL (Sheldrick, 2015)'
_computing_structure_solution 'ShelXT (Sheldrick, 2015)'
_diffrn_ambient_environment N~2~
_diffrn_ambient_temperature 173.00(10)
_diffrn_detector 'CCD plate'
_diffrn_detector_area_resol_mean 16.0965
_diffrn_detector_type Eos
_diffrn_measured_fraction_theta_full 1.000
_diffrn_measured_fraction_theta_max 0.925
_diffrn_measurement_details
;
List of Runs (angles in degrees, time in seconds):

  # Type    Start    End  Width  t~exp~   \w     \q     \k     \f   Frames
#--------------------------------------------------------------------------
  1  \w    -49.00  65.00   1.00    6.50    --   27.42 -57.00 -30.00  114
  2  \w    -54.00  83.00   1.00    6.50    --   27.42 -38.00  90.00  137
  3  \w     35.00 122.00   1.00    6.50    --   27.42 178.00 -60.00   87
  4  \w    -57.00  71.00   1.00    6.50    --   27.42 -77.00  30.00  128
  5  \w    -57.00  71.00   1.00    6.50    --   27.42 -77.00 -90.00  128
  6  \w    -20.00  32.00   1.00    6.50    --  -23.50 -99.00   0.00   52
  7  \w    -20.00  32.00   1.00    6.50    --  -23.50 -99.00-180.00   52
  8  \w    -10.00 103.00   1.00    6.50    --   27.42  57.00 120.00  113
  9  \w    -10.00 103.00   1.00    6.50    --   27.42  57.00-120.00  113
 10  \w    -10.00  72.00   1.00    6.50    --   27.42  57.00  30.00   82
 11  \w    -10.00 103.00   1.00    6.50    --   27.42  57.00 -30.00  113
;
_diffrn_measurement_device 'four-circle diffractometer'
_diffrn_measurement_device_type 'SuperNova, Single source at offset/far, Eos'
_diffrn_measurement_method '\w scans'
_diffrn_orient_matrix_type 'CrysAlisPro convention (1999,Acta A55,543-557)'
_diffrn_orient_matrix_UB_11 -0.0638578000
_diffrn_orient_matrix_UB_12 -0.0098142000
_diffrn_orient_matrix_UB_13 0.0321513000
_diffrn_orient_matrix_UB_21 -0.0468843000
_diffrn_orient_matrix_UB_22 0.0567973000
_diffrn_orient_matrix_UB_23 -0.0162645000
_diffrn_orient_matrix_UB_31 -0.0617854000
_diffrn_orient_matrix_UB_32 -0.0577471000
_diffrn_orient_matrix_UB_33 -0.0302867000
_diffrn_radiation_monochromator mirror
_diffrn_radiation_probe x-ray
_diffrn_radiation_type MoK\a
_diffrn_radiation_wavelength 0.71073
_diffrn_reflns_av_R_equivalents 0.0378
_diffrn_reflns_av_unetI/netI 0.0329
_diffrn_reflns_Laue_measured_fraction_full 1.000
_diffrn_reflns_Laue_measured_fraction_max 0.925
_diffrn_reflns_limit_h_max 9
_diffrn_reflns_limit_h_min -9
_diffrn_reflns_limit_k_max 11
_diffrn_reflns_limit_k_min -11
_diffrn_reflns_limit_l_max 19
_diffrn_reflns_limit_l_min -19
_diffrn_reflns_number 16139
_diffrn_reflns_point_group_measured_fraction_full 1.000
_diffrn_reflns_point_group_measured_fraction_max 0.925
_diffrn_reflns_theta_full 25.242
_diffrn_reflns_theta_max 28.104
_diffrn_reflns_theta_min 2.343
_diffrn_source 'micro-focus sealed X-ray tube'
_diffrn_source_type 'SuperNova (Mo) X-ray Source'
_exptl_absorpt_coefficient_mu 0.069
_exptl_absorpt_correction_T_max 1.00000
_exptl_absorpt_correction_T_min 0.68722
_exptl_absorpt_correction_type multi-scan
_exptl_absorpt_process_details
;
CrysAlisPro 1.171.39.43c (Rigaku Oxford Diffraction, 2018)
Empirical absorption correction using spherical harmonics,
 implemented in SCALE3 ABSPACK scaling algorithm.
;
_exptl_crystal_colour 'clear light colourless'
_exptl_crystal_colour_lustre clear
_exptl_crystal_colour_modifier light
_exptl_crystal_colour_primary colourless
_exptl_crystal_density_diffrn 1.167
_exptl_crystal_description block
_exptl_crystal_F_000 364
_exptl_crystal_recrystallization_method 'Re-crystallisation from solvent: EtOAc:Hexanes'
_exptl_crystal_size_max 0.25
_exptl_crystal_size_mid 0.25
_exptl_crystal_size_min 0.2
_refine_diff_density_max 0.254
_refine_diff_density_min -0.273
_refine_diff_density_rms 0.043
_refine_ls_extinction_method none
_refine_ls_goodness_of_fit_ref 1.041
_refine_ls_hydrogen_treatment constr
_refine_ls_matrix_type full
_refine_ls_number_parameters 227
_refine_ls_number_reflns 4310
_refine_ls_number_restraints 3
_refine_ls_restrained_S_all 1.051
_refine_ls_R_factor_all 0.0656
_refine_ls_R_factor_gt 0.0504
_refine_ls_shift/su_max 0.000
_refine_ls_shift/su_mean 0.000
_refine_ls_structure_factor_coef Fsqd
_refine_ls_weighting_details 'w=1/[\s^2^(Fo^2^)+(0.0590P)^2^+0.2372P] where P=(Fo^2^+2Fc^2^)/3'
_refine_ls_weighting_scheme calc
_refine_ls_wR_factor_gt 0.1229
_refine_ls_wR_factor_ref 0.1388
_reflns_Friedel_coverage 0.000
_reflns_number_gt 3364
_reflns_number_total 4310
_reflns_threshold_expression 'I > 2\s(I)'
_cod_data_source_file d0md00145g2.cif
_cod_data_source_block 18jlr007
_cod_database_code 7240891
_shelx_shelxl_version_number 2014/7
_chemical_oxdiff_formula C22H29N3
_shelx_space_group_comment
;
The symmetry employed for this shelxl refinement is uniquely defined
by the following loop, which should always be used as a source of
symmetry information in preference to the above space-group names.
They are only intended as comments.
;
_shelx_estimated_absorpt_t_max 0.986
_shelx_estimated_absorpt_t_min 0.983
_reflns_odcompleteness_completeness 99.97
_reflns_odcompleteness_iscentric 1
_reflns_odcompleteness_theta 26.32
_olex2_refinement_description
;
1. Fixed Uiso
 At 1.2 times of:
  All C(H) groups, All C(H,H) groups
 At 1.5 times of:
  All C(H,H,H) groups
2. Restrained distances
 H14A-H9A
 2.01 with sigma of 0.001
 H12B-H6
 2.01 with sigma of 0.001
 H8A-H4
 2.01 with sigma of 0.001
3.a Ternary CH refined with riding coordinates:
 C16(H16), C13(H13)
3.b Secondary CH2 refined with riding coordinates:
 C15(H15A,H15B), C17(H17A,H17B), C18(H18A,H18B), C14(H14A,H14B), C8(H8A,H8B),
 C9(H9A,H9B), C11(H11A,H11B), C12(H12A,H12B)
3.c Aromatic/amide H refined with riding coordinates:
 C24(H24), C20(H20), C22(H22), C23(H23), C4(H4), C6(H6), C2(H2), C3(H3)
3.d Idealised Me refined as rotating group:
 C25(H25A,H25B,H25C)
;
_olex2_date_sample_data_collection 2018-04-07
_olex2_submission_special_instructions 'No special instructions were received'
_oxdiff_exptl_absorpt_empirical_details
;
Empirical correction (ABSPACK) includes:
- Absorption correction using spherical harmonics
- Frame scaling
;
_oxdiff_exptl_absorpt_empirical_full_max 1.603
_oxdiff_exptl_absorpt_empirical_full_min 0.671

loop_
_space_group_symop_operation_xyz
'x, y, z'
'-x, -y, -z'

loop_
_atom_site_label
_atom_site_type_symbol
_atom_site_fract_x
_atom_site_fract_y
_atom_site_fract_z
_atom_site_U_iso_or_equiv
_atom_site_adp_type
_atom_site_occupancy
_atom_site_site_symmetry_order
_atom_site_calc_flag
_atom_site_refinement_flags_posn
_atom_site_refinement_flags_adp
_atom_site_refinement_flags_occupancy
_atom_site_disorder_assembly
_atom_site_disorder_group
N10 N 0.49313(15) 0.37955(13) 0.81627(7) 0.0298(3) Uani 1 1 d . . . . .
N7 N 0.40600(16) 0.56760(13) 0.68052(7) 0.0324(3) Uani 1 1 d . . . . .
C19 C 0.86717(18) -0.00768(15) 0.84249(9) 0.0284(3) Uani 1 1 d . . . . .
C16 C 0.74627(18) 0.08820(15) 0.89094(9) 0.0300(3) Uani 1 1 d . . . . .
H16 H 0.7436 0.0577 0.9505 0.036 Uiso 1 1 calc R . . . .
C15 C 0.82789(18) 0.26131(15) 0.90234(9) 0.0310(3) Uani 1 1 d . . . . .
H15A H 0.9543 0.2811 0.9345 0.037 Uiso 1 1 calc R . . . .
H15B H 0.8368 0.2952 0.8445 0.037 Uiso 1 1 calc R . . . .
N1 N 0.2068(2) 0.64384(18) 0.46165(9) 0.0549(4) Uani 1 1 d . . . . .
C24 C 0.93909(19) -0.12259(15) 0.88156(9) 0.0327(3) Uani 1 1 d . . . . .
H24 H 0.9138 -0.1401 0.9384 0.039 Uiso 1 1 calc R . . . .
C17 C 0.54037(19) 0.05601(16) 0.84606(10) 0.0328(3) Uani 1 1 d . . . . .
H17A H 0.5386 0.0791 0.7855 0.039 Uiso 1 1 calc R . . . .
H17B H 0.4872 -0.0523 0.8441 0.039 Uiso 1 1 calc R . . . .
C20 C 0.90890(19) 0.01551(16) 0.75723(9) 0.0324(3) Uani 1 1 d . . . . .
H20 H 0.8614 0.0917 0.7302 0.039 Uiso 1 1 calc R . . . .
C13 C 0.4989(2) 0.32529(16) 0.90418(9) 0.0331(3) Uani 1 1 d . . . . .
H13 H 0.4218 0.3808 0.9406 0.040 Uiso 1 1 calc R . . . .
C18 C 0.4187(2) 0.15238(16) 0.89573(10) 0.0353(3) Uani 1 1 d . . . . .
H18A H 0.4112 0.1224 0.9545 0.042 Uiso 1 1 calc R . . . .
H18B H 0.2913 0.1317 0.8645 0.042 Uiso 1 1 calc R . . . .
C14 C 0.7013(2) 0.35130(16) 0.95316(8) 0.0344(3) Uani 1 1 d . . . . .
H14A H 0.7558 0.4601 0.9607 0.041 Uiso 1 1 calc DR . . . .
H14B H 0.6961 0.3194 1.0116 0.041 Uiso 1 1 calc R . . . .
C5 C 0.3933(2) 0.62808(16) 0.60012(9) 0.0332(3) Uani 1 1 d . . . . .
C8 C 0.5966(2) 0.58572(16) 0.72854(8) 0.0351(3) Uani 1 1 d . . . . .
H8A H 0.6589 0.6925 0.7337 0.042 Uiso 1 1 calc DR . . . .
H8B H 0.6702 0.5242 0.6948 0.042 Uiso 1 1 calc R . . . .
C9 C 0.5927(2) 0.53841(15) 0.81861(8) 0.0360(3) Uani 1 1 d . . . . .
H9A H 0.7216 0.5483 0.8466 0.043 Uiso 1 1 calc DR . . . .
H9B H 0.5306 0.6069 0.8543 0.043 Uiso 1 1 calc R . . . .
C11 C 0.29851(19) 0.37480(17) 0.77716(10) 0.0365(3) Uani 1 1 d . . . . .
H11A H 0.2415 0.4457 0.8140 0.044 Uiso 1 1 calc R . . . .
H11B H 0.2256 0.2722 0.7761 0.044 Uiso 1 1 calc R . . . .
C12 C 0.2896(2) 0.41657(17) 0.68463(8) 0.0379(3) Uani 1 1 d . . . . .
H12A H 0.3329 0.3388 0.6463 0.045 Uiso 1 1 calc R . . . .
H12B H 0.1591 0.4176 0.6627 0.045 Uiso 1 1 calc DR . . . .
C22 C 1.0882(2) -0.18635(17) 0.75248(10) 0.0405(4) Uani 1 1 d . . . . .
H22 H 1.1617 -0.2465 0.7230 0.049 Uiso 1 1 calc R . . . .
C21 C 1.0194(2) -0.07190(17) 0.71140(10) 0.0377(3) Uani 1 1 d . . . . .
C23 C 1.0482(2) -0.21124(17) 0.83646(10) 0.0386(3) Uani 1 1 d . . . . .
H23 H 1.0948 -0.2882 0.8632 0.046 Uiso 1 1 calc R . . . .
C4 C 0.5339(2) 0.74190(19) 0.57868(9) 0.0454(4) Uani 1 1 d . . . . .
H4 H 0.6457 0.7755 0.6169 0.054 Uiso 1 1 calc DR . . . .
C6 C 0.2327(2) 0.58357(19) 0.53663(9) 0.0465(4) Uani 1 1 d . . . . .
H6 H 0.1374 0.5062 0.5479 0.056 Uiso 1 1 calc DR . . . .
C2 C 0.3434(3) 0.7529(2) 0.44491(11) 0.0506(4) Uani 1 1 d . . . . .
H2 H 0.3273 0.7963 0.3927 0.061 Uiso 1 1 calc R . . . .
C3 C 0.5071(3) 0.8041(2) 0.50151(11) 0.0508(4) Uani 1 1 d . . . . .
H3 H 0.5999 0.8809 0.4876 0.061 Uiso 1 1 calc R . . . .
C25 C 1.0640(3) -0.0419(2) 0.61977(12) 0.0564(5) Uani 1 1 d . . . . .
H25A H 1.0095 -0.1309 0.5778 0.085 Uiso 1 1 calc GR . . . .
H25B H 1.1988 -0.0207 0.6194 0.085 Uiso 1 1 calc GR . . . .
H25C H 1.0120 0.0448 0.6039 0.085 Uiso 1 1 calc GR . . . .

loop_
_atom_site_aniso_label
_atom_site_aniso_U_11
_atom_site_aniso_U_22
_atom_site_aniso_U_33
_atom_site_aniso_U_23
_atom_site_aniso_U_13
_atom_site_aniso_U_12
N10 0.0287(6) 0.0302(6) 0.0298(6) 0.0041(4) 0.0014(4) 0.0047(4)
N7 0.0305(6) 0.0329(6) 0.0322(6) 0.0051(5) -0.0011(5) 0.0035(5)
C19 0.0240(6) 0.0284(7) 0.0306(7) 0.0032(5) -0.0008(5) 0.0016(5)
C16 0.0293(7) 0.0328(7) 0.0282(7) 0.0068(5) 0.0022(5) 0.0059(5)
C15 0.0283(7) 0.0343(7) 0.0289(7) 0.0031(5) -0.0005(5) 0.0049(5)
N1 0.0543(9) 0.0671(10) 0.0417(8) 0.0167(7) -0.0055(6) 0.0077(7)
C24 0.0308(7) 0.0333(7) 0.0320(7) 0.0045(6) -0.0029(5) 0.0046(5)
C17 0.0281(7) 0.0300(7) 0.0397(8) 0.0056(6) 0.0036(6) 0.0032(5)
C20 0.0308(7) 0.0345(7) 0.0316(7) 0.0059(6) 0.0012(5) 0.0057(6)
C13 0.0347(7) 0.0376(8) 0.0290(7) 0.0032(6) 0.0072(5) 0.0113(6)
C18 0.0296(7) 0.0398(8) 0.0397(8) 0.0132(6) 0.0084(6) 0.0075(6)
C14 0.0408(8) 0.0368(8) 0.0254(7) 0.0016(6) 0.0014(6) 0.0098(6)
C5 0.0348(7) 0.0346(7) 0.0311(7) 0.0027(6) 0.0034(6) 0.0105(6)
C8 0.0316(7) 0.0326(7) 0.0376(8) 0.0051(6) -0.0017(6) -0.0001(6)
C9 0.0366(8) 0.0316(7) 0.0357(8) 0.0024(6) -0.0039(6) 0.0014(6)
C11 0.0290(7) 0.0395(8) 0.0406(8) 0.0088(6) 0.0021(6) 0.0040(6)
C12 0.0316(7) 0.0388(8) 0.0394(8) 0.0074(6) -0.0035(6) -0.0006(6)
C22 0.0314(7) 0.0415(8) 0.0470(9) -0.0046(7) 0.0031(6) 0.0106(6)
C21 0.0329(7) 0.0416(8) 0.0361(8) 0.0002(6) 0.0045(6) 0.0038(6)
C23 0.0333(7) 0.0339(8) 0.0472(9) 0.0041(6) -0.0067(6) 0.0100(6)
C4 0.0425(9) 0.0519(10) 0.0386(9) 0.0101(7) 0.0002(7) 0.0003(7)
C6 0.0431(9) 0.0524(10) 0.0410(9) 0.0129(7) -0.0039(7) 0.0018(7)
C2 0.0598(11) 0.0587(11) 0.0375(9) 0.0159(8) 0.0066(8) 0.0159(9)
C3 0.0544(10) 0.0538(10) 0.0452(9) 0.0169(8) 0.0091(8) 0.0045(8)
C25 0.0624(11) 0.0648(12) 0.0464(10) 0.0067(8) 0.0232(8) 0.0144(9)

loop_
_atom_type_symbol
_atom_type_description
_atom_type_scat_dispersion_real
_atom_type_scat_dispersion_imag
_atom_type_scat_source
C C 0.0033 0.0016 'International Tables Vol C Tables 4.2.6.8 and 6.1.1.4'
H H 0.0000 0.0000 'International Tables Vol C Tables 4.2.6.8 and 6.1.1.4'
N N 0.0061 0.0033 'International Tables Vol C Tables 4.2.6.8 and 6.1.1.4'

loop_
_geom_angle_atom_site_label_1
_geom_angle_atom_site_label_2
_geom_angle_atom_site_label_3
_geom_angle
_geom_angle_site_symmetry_1
_geom_angle_site_symmetry_3
_geom_angle_publ_flag
C9 N10 C13 113.53(10) . . ?
C11 N10 C13 111.51(11) . . ?
C11 N10 C9 106.19(10) . . ?
C5 N7 C8 116.43(11) . . ?
C5 N7 C12 117.91(11) . . ?
C8 N7 C12 112.37(10) . . ?
C24 C19 C16 120.77(12) . . ?
C24 C19 C20 118.02(13) . . ?
C20 C19 C16 121.21(12) . . ?
C19 C16 H16 107.2 . . ?
C19 C16 C15 112.88(11) . . ?
C19 C16 C17 111.79(11) . . ?
C15 C16 H16 107.2 . . ?
C15 C16 C17 110.30(11) . . ?
C17 C16 H16 107.2 . . ?
C16 C15 H15A 109.6 . . ?
C16 C15 H15B 109.6 . . ?
H15A C15 H15B 108.1 . . ?
C14 C15 C16 110.27(11) . . ?
C14 C15 H15A 109.6 . . ?
C14 C15 H15B 109.6 . . ?
C2 N1 C6 117.72(15) . . ?
C19 C24 H24 119.7 . . ?
C23 C24 C19 120.53(13) . . ?
C23 C24 H24 119.7 . . ?
C16 C17 H17A 109.3 . . ?
C16 C17 H17B 109.3 . . ?
H17A C17 H17B 108.0 . . ?
C18 C17 C16 111.52(11) . . ?
C18 C17 H17A 109.3 . . ?
C18 C17 H17B 109.3 . . ?
C19 C20 H20 119.0 . . ?
C21 C20 C19 122.08(13) . . ?
C21 C20 H20 119.0 . . ?
N10 C13 H13 108.6 . . ?
N10 C13 C18 111.04(11) . . ?
N10 C13 C14 112.76(11) . . ?
C18 C13 H13 108.6 . . ?
C18 C13 C14 107.00(11) . . ?
C14 C13 H13 108.6 . . ?
C17 C18 C13 112.09(11) . . ?
C17 C18 H18A 109.2 . . ?
C17 C18 H18B 109.2 . . ?
C13 C18 H18A 109.2 . . ?
C13 C18 H18B 109.2 . . ?
H18A C18 H18B 107.9 . . ?
C15 C14 C13 111.66(10) . . ?
C15 C14 H14A 109.3 . . ?
C15 C14 H14B 109.3 . . ?
C13 C14 H14A 109.3 . . ?
C13 C14 H14B 109.3 . . ?
H14A C14 H14B 107.9 . . ?
N7 C5 C4 122.87(12) . . ?
N7 C5 C6 121.98(13) . . ?
C4 C5 C6 115.08(12) . . ?
N7 C8 H8A 109.2 . . ?
N7 C8 H8B 109.2 . . ?
N7 C8 C9 112.24(11) . . ?
H8A C8 H8B 107.9 . . ?
C9 C8 H8A 109.2 . . ?
C9 C8 H8B 109.2 . . ?
N10 C9 C8 112.25(11) . . ?
N10 C9 H9A 109.2 . . ?
N10 C9 H9B 109.2 . . ?
C8 C9 H9A 109.2 . . ?
C8 C9 H9B 109.2 . . ?
H9A C9 H9B 107.9 . . ?
N10 C11 H11A 109.2 . . ?
N10 C11 H11B 109.2 . . ?
N10 C11 C12 112.06(11) . . ?
H11A C11 H11B 107.9 . . ?
C12 C11 H11A 109.2 . . ?
C12 C11 H11B 109.2 . . ?
N7 C12 C11 112.19(11) . . ?
N7 C12 H12A 109.2 . . ?
N7 C12 H12B 109.2 . . ?
C11 C12 H12A 109.2 . . ?
C11 C12 H12B 109.2 . . ?
H12A C12 H12B 107.9 . . ?
C21 C22 H22 119.7 . . ?
C23 C22 H22 119.7 . . ?
C23 C22 C21 120.53(14) . . ?
C20 C21 C25 120.58(14) . . ?
C22 C21 C20 118.27(14) . . ?
C22 C21 C25 121.15(14) . . ?
C24 C23 H23 119.7 . . ?
C22 C23 C24 120.58(13) . . ?
C22 C23 H23 119.7 . . ?
C5 C4 H4 120.0 . . ?
C3 C4 C5 120.04(15) . . ?
C3 C4 H4 120.0 . . ?
N1 C6 C5 124.86(15) . . ?
N1 C6 H6 117.6 . . ?
C5 C6 H6 117.6 . . ?
N1 C2 H2 118.8 . . ?
N1 C2 C3 122.48(15) . . ?
C3 C2 H2 118.8 . . ?
C4 C3 C2 119.79(16) . . ?
C4 C3 H3 120.1 . . ?
C2 C3 H3 120.1 . . ?
C21 C25 H25A 109.5 . . ?
C21 C25 H25B 109.5 . . ?
C21 C25 H25C 109.5 . . ?
H25A C25 H25B 109.5 . . ?
H25A C25 H25C 109.5 . . ?
H25B C25 H25C 109.5 . . ?

loop_
_geom_bond_atom_site_label_1
_geom_bond_atom_site_label_2
_geom_bond_distance
_geom_bond_site_symmetry_2
_geom_bond_publ_flag
N10 C13 1.4772(17) . ?
N10 C9 1.4665(17) . ?
N10 C11 1.4627(17) . ?
N7 C5 1.3970(18) . ?
N7 C8 1.4676(17) . ?
N7 C12 1.4688(17) . ?
C19 C16 1.5121(18) . ?
C19 C24 1.3904(19) . ?
C19 C20 1.3960(18) . ?
C16 H16 0.9800 . ?
C16 C15 1.5357(18) . ?
C16 C17 1.5385(18) . ?
C15 H15A 0.9700 . ?
C15 H15B 0.9700 . ?
C15 C14 1.5293(18) . ?
N1 C6 1.3289(18) . ?
N1 C2 1.325(2) . ?
C24 H24 0.9300 . ?
C24 C23 1.386(2) . ?
C17 H17A 0.9700 . ?
C17 H17B 0.9700 . ?
C17 C18 1.5280(19) . ?
C20 H20 0.9300 . ?
C20 C21 1.3926(19) . ?
C13 H13 0.9800 . ?
C13 C18 1.534(2) . ?
C13 C14 1.5405(19) . ?
C18 H18A 0.9700 . ?
C18 H18B 0.9700 . ?
C14 H14A 0.9700 . ?
C14 H14B 0.9700 . ?
C5 C4 1.397(2) . ?
C5 C6 1.404(2) . ?
C8 H8A 0.9700 . ?
C8 H8B 0.9700 . ?
C8 C9 1.4857(16) . ?
C9 H9A 0.9700 . ?
C9 H9B 0.9700 . ?
C11 H11A 0.9700 . ?
C11 H11B 0.9700 . ?
C11 C12 1.5001(18) . ?
C12 H12A 0.9700 . ?
C12 H12B 0.9700 . ?
C22 H22 0.9300 . ?
C22 C21 1.391(2) . ?
C22 C23 1.377(2) . ?
C21 C25 1.510(2) . ?
C23 H23 0.9300 . ?
C4 H4 0.9300 . ?
C4 C3 1.369(2) . ?
C6 H6 0.9300 . ?
C2 H2 0.9300 . ?
C2 C3 1.369(2) . ?
C3 H3 0.9300 . ?
C25 H25A 0.9600 . ?
C25 H25B 0.9600 . ?
C25 H25C 0.9600 . ?
